data_7705855
loop_
_publ_author_name
'Hood, Thomas M.'
'Chaplin, Adrian B.'

_publ_section_title
;
 Reactions of Rh(PNP) pincer complexes with terminal alkynes: homocoupling
 through a ring or not at all.
;
_journal_issue 46
_journal_name_full 'Dalton transactions (Cambridge, England : 2003)'
_journal_page_first 16649
_journal_page_last 16652
_journal_paper_doi 10.1039/d0dt03550e
_journal_volume 49
_journal_year 2020
_chemical_formula_moiety 'C39 H69 N O2 P2 Rh, C32 H12 B F24'
_chemical_formula_sum 'C71 H81 B F24 N O2 P2 Rh'
_chemical_formula_weight 1612.02
_chemical_melting_point ?
_space_group_crystal_system orthorhombic
_space_group_IT_number 33
_space_group_name_Hall 'P 2c -2n'
_space_group_name_H-M_alt 'P n a 21'
_atom_sites_solution_hydrogens geom
_atom_sites_solution_primary dual
_atom_sites_solution_secondary difmap
_audit_creation_date 2020-07-22
_audit_creation_method
;
Olex2 1.2
(compiled 2018.05.29 svn.r3510 for OlexSys, GUI svn.r5506)
;
_audit_update_record
;
2020-08-27 deposited with the CCDC.	2020-11-03 downloaded from the CCDC.
;
_cell_angle_alpha 90
_cell_angle_beta 90
_cell_angle_gamma 90
_cell_formula_units_Z 4
_cell_length_a 26.22570(10)
_cell_length_b 18.19050(10)
_cell_length_c 15.82860(10)
_cell_measurement_reflns_used 67311
_cell_measurement_temperature 150(2)
_cell_measurement_theta_max 73.5250
_cell_measurement_theta_min 3.3200
_cell_volume 7551.17(7)
_computing_cell_refinement 'CrysAlisPro 1.171.40.61a (Rigaku OD, 2019)'
_computing_data_collection 'CrysAlisPro 1.171.40.61a (Rigaku OD, 2019)'
_computing_data_reduction 'CrysAlisPro 1.171.40.61a (Rigaku OD, 2019)'
_computing_molecular_graphics 'Olex2 (Dolomanov et al., 2009)'
_computing_publication_material 'Olex2 (Dolomanov et al., 2009)'
_computing_structure_refinement 'ShelXL (Sheldrick, 2015)'
_computing_structure_solution 'ShelXT (Sheldrick, 2015)'
_diffrn_ambient_environment N~2~
_diffrn_ambient_temperature 150(2)
_diffrn_detector 'CCD plate'
_diffrn_detector_area_resol_mean 5.3046
_diffrn_detector_type AtlasS2
_diffrn_measured_fraction_theta_full 0.998
_diffrn_measured_fraction_theta_max 0.998
_diffrn_measurement_details
;
List of Runs (angles in degrees, time in seconds):

  # Type    Start    End  Width  t~exp~   \w     \q     \k     \f   Frames
#--------------------------------------------------------------------------
  1  \w     17.00 116.00   1.00    2.50    --   41.82  37.00-150.00   99
  2  \w    -21.00  74.00   1.00    2.50    --   41.82 -77.00-150.00   95
  3  \w      6.00  83.00   1.00    2.50    --   41.82 -99.00 -90.00   77
  4  \w     97.00 178.00   1.00   10.00    --  107.00 125.00 150.00   81
  5  \w     78.00 178.00   1.00   10.00    --  107.00  61.00 120.00  100
  6  \w    104.00 178.00   1.00   10.00    --  107.00  99.00 136.00   74
  7  \w     97.00 178.00   1.00   10.00    --  107.00 125.00   0.00   81
  8  \w     34.00 112.00   1.00   10.00    --  107.00-125.00  90.00   78
  9  \w    103.00 178.00   1.00   10.00    --  107.00  77.00  60.00   75
 10  \w    103.00 178.00   1.00   10.00    --  107.00  77.00   0.00   75
 11  \w     24.00 107.00   1.00   10.00    --  107.00 -94.00  90.00   83
 12  \w    -66.00  33.00   1.00    2.50    --  -41.82  37.00 120.00   99
 13  \w     14.00 115.00   1.00    2.50    --   41.82  57.00  60.00  101
 14  \w     17.00 116.00   1.00    2.50    --   41.82  37.00 -30.00   99
 15  \w     78.00 178.00   1.00   10.00    --  107.00  61.00 -30.00  100
 16  \w     81.00 178.00   1.00   10.00    --  107.00  45.00-120.00   97
 17  \w     78.00 178.00   1.00   10.00    --  107.00  61.00-180.00  100
 18  \w     24.00 107.00   1.00   10.00    --  107.00 -94.00 150.00   83
 19  \w     78.00 178.00   1.00   10.00    --  107.00  61.00  60.00  100
 20  \w     81.00 178.00   1.00   10.00    --  107.00  45.00 -60.00   97
 21  \w   -114.00 -14.00   1.00    2.50    --  -41.82 -57.00  90.00  100
 22  \w   -114.00 -14.00   1.00    2.50    --  -41.82 -57.00-150.00  100
 23  \w     14.00 115.00   1.00    2.50    --   41.82  57.00   0.00  101
 24  \w     78.00 114.00   1.00   10.00    --  107.00  61.00   0.00   36
 25  \w     34.00 112.00   1.00   10.00    --  107.00-125.00   0.00   78
;
_diffrn_measurement_device 'four-circle diffractometer'
_diffrn_measurement_device_type 'Rigaku Oxford Diffraction: SuperNova, Dual, Cu at zero, AtlasS2'
_diffrn_measurement_method '\w scans'
_diffrn_orient_matrix_type 'CrysAlisPro convention (1999,Acta A55,543-557)'
_diffrn_orient_matrix_UB_11 0.0062373000
_diffrn_orient_matrix_UB_12 -0.0815460000
_diffrn_orient_matrix_UB_13 -0.0241178000
_diffrn_orient_matrix_UB_21 0.0552608000
_diffrn_orient_matrix_UB_22 0.0014147000
_diffrn_orient_matrix_UB_23 0.0328804000
_diffrn_orient_matrix_UB_31 -0.0189185000
_diffrn_orient_matrix_UB_32 -0.0228057000
_diffrn_orient_matrix_UB_33 0.0883801000
_diffrn_radiation_monochromator mirror
_diffrn_radiation_probe x-ray
_diffrn_radiation_type CuK\a
_diffrn_radiation_wavelength 1.54184
_diffrn_reflns_av_R_equivalents 0.0353
_diffrn_reflns_av_unetI/netI 0.0208
_diffrn_reflns_Laue_measured_fraction_full 0.998
_diffrn_reflns_Laue_measured_fraction_max 0.998
_diffrn_reflns_limit_h_max 31
_diffrn_reflns_limit_h_min -31
_diffrn_reflns_limit_k_max 22
_diffrn_reflns_limit_k_min -22
_diffrn_reflns_limit_l_max 19
_diffrn_reflns_limit_l_min -18
_diffrn_reflns_number 96134
_diffrn_reflns_point_group_measured_fraction_full 0.956
_diffrn_reflns_point_group_measured_fraction_max 0.956
_diffrn_reflns_theta_full 70.067
_diffrn_reflns_theta_max 70.067
_diffrn_reflns_theta_min 6.328
_diffrn_source 'micro-focus sealed X-ray tube'
_diffrn_source_type 'SuperNova (Cu) X-ray Source'
_exptl_absorpt_coefficient_mu 3.140
_exptl_absorpt_correction_T_max 1.000
_exptl_absorpt_correction_T_min 0.353
_exptl_absorpt_correction_type gaussian
_exptl_absorpt_process_details
;
CrysAlisPro 1.171.40.61a (Rigaku Oxford Diffraction, 2019)
Numerical absorption correction based on gaussian integration over
			a multifaceted crystal model
Empirical absorption correction using spherical harmonics,
 implemented in SCALE3 ABSPACK scaling algorithm.
;
_exptl_crystal_colour yellow
_exptl_crystal_colour_primary yellow
_exptl_crystal_density_diffrn 1.418
_exptl_crystal_density_meas ?
_exptl_crystal_description block
_exptl_crystal_F_000 3304
_exptl_crystal_recrystallization_method 'Crystals grown from Et2O-SiMe4 at 293 K'
_exptl_crystal_size_max 0.29
_exptl_crystal_size_mid 0.226
_exptl_crystal_size_min 0.123
_refine_diff_density_max 1.008
_refine_diff_density_min -0.365
_refine_diff_density_rms 0.054
_refine_ls_abs_structure_details
;
 Flack x determined using 5988 quotients [(I+)-(I-)]/[(I+)+(I-)]
 (Parsons, Flack and Wagner, Acta Cryst. B69 (2013) 249-259).
;
_refine_ls_abs_structure_Flack -0.012(2)
_refine_ls_extinction_method none
_refine_ls_goodness_of_fit_ref 1.023
_refine_ls_hydrogen_treatment constr
_refine_ls_matrix_type full
_refine_ls_number_parameters 970
_refine_ls_number_reflns 13711
_refine_ls_number_restraints 541
_refine_ls_restrained_S_all 1.119
_refine_ls_R_factor_all 0.0340
_refine_ls_R_factor_gt 0.0323
_refine_ls_shift/su_max 0.005
_refine_ls_shift/su_mean 0.000
_refine_ls_structure_factor_coef Fsqd
_refine_ls_weighting_details 'w=1/[\s^2^(Fo^2^)+(0.0564P)^2^+4.6160P] where P=(Fo^2^+2Fc^2^)/3'
_refine_ls_weighting_scheme calc
_refine_ls_wR_factor_gt 0.0864
_refine_ls_wR_factor_ref 0.0881
_reflns_Friedel_coverage 0.845
_reflns_Friedel_fraction_full 0.911
_reflns_Friedel_fraction_max 0.911
_reflns_number_gt 13478
_reflns_number_total 13711
_reflns_threshold_expression 'I > 2\s(I)'
_cod_data_source_file d0dt03550e2.cif
_cod_data_source_block 0565abc19s
_cod_depositor_comments
;
The following automatic conversions were performed:

data item '_chemical_melting_point' value 'not measured' was changed
to '?' -- the value is undefined or not given.

data item '_exptl_crystal_density_meas' value 'not measured' was
changed to '?' -- the value is perceived as not measured.

Automatic conversion script
Id: cif_fix_values 7556 2019-12-06 15:28:31Z antanas 
;
_cod_database_code 7705855
_shelx_shelxl_version_number 2014/7
_shelx_space_group_comment
;
The symmetry employed for this shelxl refinement is uniquely defined
by the following loop, which should always be used as a source of
symmetry information in preference to the above space-group names.
They are only intended as comments.
;
_olex2_refinement_description
;
1. Fixed Uiso
 At 1.2 times of:
  All C(H) groups, All C(H,H) groups
 At 1.5 times of:
  All C(H,H,H) groups
2. Restrained distances
 C207-F1 \\sim C207-F2 \\sim C207-F3 \\sim C207-F1A \\sim C207-F2A \\sim
C207-F3A
 with sigma of 0.01
 F1-F2 \\sim F2-F3 \\sim F3-F1 \\sim F1A-F2A \\sim F2A-F3A \\sim F3A-F1A
 with sigma of 0.01
 C203-F1 \\sim C203-F2 \\sim C203-F3 \\sim C203-F1A \\sim C203-F2A \\sim
C203-F3A
 with sigma of 0.01
 C216-F10 \\sim C216-F11 \\sim C216-F12 \\sim C216-F10A \\sim C216-F11A \\sim
C216-F12A
 with sigma of 0.01
 F10-F11 \\sim F11-F12 \\sim F12-F10 \\sim F10A-F11A \\sim F11A-F12A \\sim
F12A-F10A
 with sigma of 0.01
 C213-F10 \\sim C213-F11 \\sim C213-F12 \\sim C213-F10A \\sim C213-F11A \\sim
C213-F12A
 with sigma of 0.01
 C223-F13 \\sim C223-F14 \\sim C223-F15 \\sim C223-F13A \\sim C223-F14A \\sim
C223-F15A
 with sigma of 0.01
 F13-F14 \\sim F14-F15 \\sim F15-F13 \\sim F13A-F14A \\sim F14A-F15A \\sim
F15A-F13A
 with sigma of 0.01
 C219-F13 \\sim C219-F14 \\sim C219-F15 \\sim C219-F13A \\sim C219-F14A \\sim
C219-F15A
 with sigma of 0.01
 C215-F7 \\sim C215-F8 \\sim C215-F9 \\sim C215-F7A \\sim C215-F8A \\sim
C215-F9A
 with sigma of 0.01
 F7-F8 \\sim F8-F9 \\sim F9-F7 \\sim F7A-F8A \\sim F8A-F9A \\sim F9A-F7A
 with sigma of 0.01
 C211-F7 \\sim C211-F8 \\sim C211-F9 \\sim C211-F7A \\sim C211-F8A \\sim
C211-F9A
 with sigma of 0.01
3. Uiso/Uaniso restraints and constraints
F1 \\sim F1A \\sim F2 \\sim F2A \\sim F3 \\sim F3A \\sim F4 \\sim F5 \\sim F6
\\sim F7 \\sim F7A \\sim F8 \\sim F8A \\sim F9 \\sim F9A \\sim F10 \\sim F10A
\\sim F11 \\sim F11A \\sim F12 \\sim F12A \\sim F13 \\sim F13A \\sim F14 \\sim
F14A \\sim F15 \\sim F15A \\sim F16 \\sim F17 \\sim F18 \\sim F19 \\sim F20
\\sim F21 \\sim F22 \\sim F23 \\sim F24: within 2A with sigma of 0.01 and sigma
for terminal atoms of 0.02
Uanis(F1) \\sim Ueq, Uanis(F1A) \\sim Ueq, Uanis(F2) \\sim Ueq, Uanis(F2A)
\\sim Ueq, Uanis(F3) \\sim Ueq, Uanis(F3A) \\sim Ueq, Uanis(F4) \\sim Ueq,
Uanis(F5) \\sim Ueq, Uanis(F6) \\sim Ueq, Uanis(F7) \\sim Ueq, Uanis(F7A) \\sim
Ueq, Uanis(F8) \\sim Ueq, Uanis(F8A) \\sim Ueq, Uanis(F9) \\sim Ueq, Uanis(F9A)
\\sim Ueq, Uanis(F10) \\sim Ueq, Uanis(F10A) \\sim Ueq, Uanis(F11) \\sim Ueq,
Uanis(F11A) \\sim Ueq, Uanis(F12) \\sim Ueq, Uanis(F12A) \\sim Ueq, Uanis(F13)
\\sim Ueq, Uanis(F13A) \\sim Ueq, Uanis(F14) \\sim Ueq, Uanis(F14A) \\sim Ueq,
Uanis(F15) \\sim Ueq, Uanis(F15A) \\sim Ueq, Uanis(F16) \\sim Ueq, Uanis(F17)
\\sim Ueq, Uanis(F18) \\sim Ueq, Uanis(F19) \\sim Ueq, Uanis(F20) \\sim Ueq,
Uanis(F21) \\sim Ueq, Uanis(F22) \\sim Ueq, Uanis(F23) \\sim Ueq, Uanis(F24)
\\sim Ueq: with sigma of 0.007 and sigma for terminal atoms of 0.014
Uanis(F12) = Uanis(F12A)
Uanis(F10A) = Uanis(F10)
Uanis(F11A) = Uanis(F11)
Uanis(F7A) = Uanis(F7)
Uanis(F9) = Uanis(F8A)
Uanis(F9A) = Uanis(F8)
Uanis(F13) = Uanis(F13A)
Uanis(F15A) = Uanis(F15)
Uanis(F14A) = Uanis(F14)
Uanis(F3A) = Uanis(F3)
Uanis(F2) = Uanis(F2A)
Uanis(F1A) = Uanis(F1)
4. Others
 Sof(F1A)=Sof(F2A)=Sof(F3A)=1-FVAR(1)
 Sof(F1)=Sof(F2)=Sof(F3)=FVAR(1)
 Sof(F13A)=Sof(F14A)=Sof(F15A)=1-FVAR(2)
 Sof(F13)=Sof(F14)=Sof(F15)=FVAR(2)
 Sof(F7A)=Sof(F8A)=Sof(F9A)=1-FVAR(3)
 Sof(F7)=Sof(F8)=Sof(F9)=FVAR(3)
 Fixed Sof: F10(0.5) F10A(0.5) F11(0.5) F11A(0.5) F12(0.5) F12A(0.5)
5.a Secondary CH2 refined with riding coordinates:
 C117(H11V,H11W), C118(H11X,H11Y), C119(H11Z,H), C120(H12D,H12E), C121(H12F,
 H12G), C122(H12H,H12I), C123(H12J,H12K), C124(H12L,H12M), C125(H12N,H12O),
 C126(H12P,H12Q), C127(H12R,H12S), C128(H12T,H12U), C129(H12V,H12W), C130(H13D,
 H13E)
5.b Aromatic/amide H refined with riding coordinates:
 C4(H4), C5(H5), C103(H103), C104(H104), C105(H105), C202(H202), C204(H204),
 C206(H206), C210(H210), C212(H212), C214(H214), C218(H218), C220(H220),
 C222(H222), C226(H226), C228(H228), C230(H230)
5.c Idealised Me refined as rotating group:
 C7(H7A,H7B,H7C), C8(H8A,H8B,H8C), C9(H9A,H9B,H9C), C11(H11A,H11B,H11C),
 C12(H12A,H12B,H12C), C13(H13A,H13B,H13C), C110(H11D,H11E,H11F), C111(H11G,H11H,
 H11I), C112(H11J,H11K,H11L), C114(H11M,H11N,H11O), C115(H11P,H11Q,H11R),
 C116(H11S,H11T,H11U)
;
_olex2_submission_special_instructions 'No special instructions were received'
_oxdiff_exptl_absorpt_empirical_details
;
Empirical correction (ABSPACK) includes:
- Absorption correction using spherical harmonics
- Frame scaling
;
_oxdiff_exptl_absorpt_empirical_full_max 1.890
_oxdiff_exptl_absorpt_empirical_full_min 0.753

loop_
_space_group_symop_operation_xyz
'x, y, z'
'-x, -y, z+1/2'
'x+1/2, -y+1/2, z'
'-x+1/2, y+1/2, z+1/2'

loop_
_atom_site_label
_atom_site_type_symbol
_atom_site_fract_x
_atom_site_fract_y
_atom_site_fract_z
_atom_site_U_iso_or_equiv
_atom_site_adp_type
_atom_site_occupancy
_atom_site_site_symmetry_order
_atom_site_calc_flag
_atom_site_refinement_flags_posn
_atom_site_refinement_flags_adp
_atom_site_refinement_flags_occupancy
_atom_site_disorder_assembly
_atom_site_disorder_group
Rh1 Rh -2.42636(2) -2.17664(2) -2.67839(2) 0.02104(8) Uani 1 1 d . . . . .
P2 P -2.51224(4) -2.17021(5) -2.71052(6) 0.02395(19) Uani 1 1 d . . . . .
P3 P -2.35313(3) -2.20916(5) -2.60568(6) 0.0263(2) Uani 1 1 d . . . . .
O107 O -2.53525(10) -2.18429(17) -2.6116(2) 0.0327(6) Uani 1 1 d . . . . .
O108 O -2.37775(10) -2.28366(17) -2.5551(2) 0.0352(7) Uani 1 1 d . . . . .
N101 N -2.45709(12) -2.23325(19) -2.5795(2) 0.0274(7) Uani 1 1 d . . . . .
C2 C -2.39936(13) -2.16318(19) -2.8038(2) 0.0212(7) Uani 1 1 d . . . . .
C3 C -2.39459(13) -2.1012(2) -2.7718(2) 0.0241(7) Uani 1 1 d . . . . .
C4 C -2.39765(13) -2.2243(2) -2.8622(2) 0.0240(7) Uani 1 1 d . . . . .
H4 H -2.3963 -2.2137 -2.9209 0.029 Uiso 1 1 calc R . . . .
C5 C -2.39787(16) -2.2941(2) -2.8386(3) 0.0296(8) Uani 1 1 d . . . . .
H5 H -2.4018 -2.3033 -2.7798 0.036 Uiso 1 1 calc R . . . .
C6 C -2.37496(15) -2.0249(2) -2.7559(3) 0.0302(8) Uani 1 1 d . . . . .
C7 C -2.40193(18) -1.9904(2) -2.6805(4) 0.0443(10) Uani 1 1 d . . . . .
H7A H -2.3961 -2.0207 -2.6302 0.066 Uiso 1 1 calc GR . . . .
H7B H -2.4386 -1.9874 -2.6919 0.066 Uiso 1 1 calc GR . . . .
H7C H -2.3884 -1.9409 -2.6708 0.066 Uiso 1 1 calc GR . . . .
C8 C -2.38198(19) -1.9746(2) -2.8329(3) 0.0394(10) Uani 1 1 d . . . . .
H8A H -2.4185 -1.9670 -2.8432 0.059 Uiso 1 1 calc GR . . . .
H8B H -2.3664 -1.9976 -2.8826 0.059 Uiso 1 1 calc GR . . . .
H8C H -2.3656 -1.9272 -2.8221 0.059 Uiso 1 1 calc GR . . . .
C9 C -2.31680(18) -2.0310(3) -2.7396(4) 0.0430(11) Uani 1 1 d . . . . .
H9A H -2.2991 -2.0399 -2.7932 0.064 Uiso 1 1 calc GR . . . .
H9B H -2.3102 -2.0720 -2.7008 0.064 Uiso 1 1 calc GR . . . .
H9C H -2.3043 -1.9852 -2.7145 0.064 Uiso 1 1 calc GR . . . .
C10 C -2.39256(18) -2.3612(2) -2.8951(3) 0.0356(9) Uani 1 1 d . . . . .
C11 C -2.3905(3) -2.3416(3) -2.9871(4) 0.073(2) Uani 1 1 d . . . . .
H11A H -2.3607 -2.3105 -2.9978 0.110 Uiso 1 1 calc GR . . . .
H11B H -2.4216 -2.3150 -3.0028 0.110 Uiso 1 1 calc GR . . . .
H11C H -2.3879 -2.3866 -3.0209 0.110 Uiso 1 1 calc GR . . . .
C12 C -2.4365(3) -2.4130(3) -2.8783(5) 0.071(2) Uani 1 1 d . . . . .
H12A H -2.4684 -2.3904 -2.8975 0.107 Uiso 1 1 calc GR . . . .
H12B H -2.4386 -2.4232 -2.8176 0.107 Uiso 1 1 calc GR . . . .
H12C H -2.4309 -2.4591 -2.9091 0.107 Uiso 1 1 calc GR . . . .
C13 C -2.3430(3) -2.4018(3) -2.8694(6) 0.076(2) Uani 1 1 d . . . . .
H13A H -2.3428 -2.4096 -2.8081 0.114 Uiso 1 1 calc GR . . . .
H13B H -2.3134 -2.3722 -2.8856 0.114 Uiso 1 1 calc GR . . . .
H13C H -2.3415 -2.4495 -2.8982 0.114 Uiso 1 1 calc GR . . . .
C102 C -2.50679(15) -2.2272(2) -2.5602(3) 0.0309(8) Uani 1 1 d . . . . .
C103 C -2.52828(16) -2.2645(3) -2.4932(3) 0.0381(10) Uani 1 1 d . . . . .
H103 H -2.5631 -2.2575 -2.4785 0.046 Uiso 1 1 calc R . . . .
C104 C -2.49789(18) -2.3121(3) -2.4484(3) 0.0402(10) Uani 1 1 d . . . . .
H104 H -2.5122 -2.3394 -2.4030 0.048 Uiso 1 1 calc R . . . .
C105 C -2.44664(18) -2.3213(2) -2.4682(3) 0.0388(10) Uani 1 1 d . . . . .
H105 H -2.4257 -2.3548 -2.4380 0.047 Uiso 1 1 calc R . . . .
C106 C -2.42764(14) -2.2792(2) -2.5337(3) 0.0309(9) Uani 1 1 d . . . . .
C109 C -2.54752(15) -2.2449(2) -2.7668(3) 0.0311(8) Uani 1 1 d . . . . .
C110 C -2.53056(19) -2.3186(2) -2.7269(3) 0.0403(11) Uani 1 1 d . . . . .
H11D H -2.5396 -2.3190 -2.6668 0.060 Uiso 1 1 calc GR . . . .
H11E H -2.4936 -2.3240 -2.7329 0.060 Uiso 1 1 calc GR . . . .
H11F H -2.5478 -2.3593 -2.7557 0.060 Uiso 1 1 calc GR . . . .
C111 C -2.53396(16) -2.2467(3) -2.8612(3) 0.0337(9) Uani 1 1 d . . . . .
H11G H -2.4969 -2.2502 -2.8677 0.050 Uiso 1 1 calc GR . . . .
H11H H -2.5462 -2.2016 -2.8884 0.050 Uiso 1 1 calc GR . . . .
H11I H -2.5501 -2.2894 -2.8877 0.050 Uiso 1 1 calc GR . . . .
C112 C -2.60507(16) -2.2356(3) -2.7554(3) 0.0416(10) Uani 1 1 d . . . . .
H11J H -2.6162 -2.1902 -2.7834 0.062 Uiso 1 1 calc GR . . . .
H11K H -2.6131 -2.2328 -2.6951 0.062 Uiso 1 1 calc GR . . . .
H11L H -2.6228 -2.2777 -2.7806 0.062 Uiso 1 1 calc GR . . . .
C113 C -2.33120(16) -2.1582(3) -2.5083(3) 0.0366(10) Uani 1 1 d . . . . .
C114 C -2.37823(17) -2.1261(3) -2.4653(3) 0.0476(12) Uani 1 1 d . . . . .
H11M H -2.3983 -2.1659 -2.4401 0.071 Uiso 1 1 calc GR . . . .
H11N H -2.3990 -2.1001 -2.5072 0.071 Uiso 1 1 calc GR . . . .
H11O H -2.3676 -2.0917 -2.4211 0.071 Uiso 1 1 calc GR . . . .
C115 C -2.2947(2) -2.0953(3) -2.5309(4) 0.0529(13) Uani 1 1 d . . . . .
H11P H -2.3135 -2.0569 -2.5611 0.079 Uiso 1 1 calc GR . . . .
H11Q H -2.2673 -2.1141 -2.5670 0.079 Uiso 1 1 calc GR . . . .
H11R H -2.2801 -2.0748 -2.4790 0.079 Uiso 1 1 calc GR . . . .
C116 C -2.3042(2) -2.2105(4) -2.4475(4) 0.0620(16) Uani 1 1 d . . . . .
H11S H -2.3238 -2.2562 -2.4427 0.093 Uiso 1 1 calc GR . . . .
H11T H -2.3014 -2.1873 -2.3918 0.093 Uiso 1 1 calc GR . . . .
H11U H -2.2700 -2.2216 -2.4690 0.093 Uiso 1 1 calc GR . . . .
C117 C -2.54701(15) -2.0841(2) -2.7316(3) 0.0329(9) Uani 1 1 d . . . . .
H11V H -2.5807 -2.0873 -2.7036 0.040 Uiso 1 1 calc R . . . .
H11W H -2.5281 -2.0433 -2.7045 0.040 Uiso 1 1 calc R . . . .
C118 C -2.55568(16) -2.0641(2) -2.8246(3) 0.0337(9) Uani 1 1 d . . . . .
H11X H -2.5769 -2.1026 -2.8513 0.040 Uiso 1 1 calc R . . . .
H11Y H -2.5748 -2.0172 -2.8275 0.040 Uiso 1 1 calc R . . . .
C119 C -2.50644(16) -2.0560(2) -2.8747(3) 0.0344(9) Uani 1 1 d . . . . .
H11Z H -2.4852 -2.1002 -2.8652 0.041 Uiso 1 1 calc R . . . .
H H -2.4874 -2.0131 -2.8526 0.041 Uiso 1 1 calc R . . . .
C120 C -2.51401(17) -2.0460(3) -2.9697(3) 0.0391(10) Uani 1 1 d . . . . .
H12D H -2.5386 -2.0055 -2.9791 0.047 Uiso 1 1 calc R . . . .
H12E H -2.5292 -2.0914 -2.9931 0.047 Uiso 1 1 calc R . . . .
C121 C -2.46459(17) -2.0287(2) -3.0186(3) 0.0368(9) Uani 1 1 d . . . . .
H12F H -2.4731 -2.0224 -3.0791 0.044 Uiso 1 1 calc R . . . .
H12G H -2.4508 -1.9814 -2.9979 0.044 Uiso 1 1 calc R . . . .
C122 C -2.42319(16) -2.0869(2) -3.0110(3) 0.0321(9) Uani 1 1 d . . . . .
H12H H -2.4374 -2.1347 -3.0293 0.039 Uiso 1 1 calc R . . . .
H12I H -2.4135 -2.0916 -2.9508 0.039 Uiso 1 1 calc R . . . .
C123 C -2.37534(17) -2.0709(2) -3.0627(3) 0.0356(9) Uani 1 1 d . . . . .
H12J H -2.3631 -2.0210 -3.0482 0.043 Uiso 1 1 calc R . . . .
H12K H -2.3847 -2.0705 -3.1233 0.043 Uiso 1 1 calc R . . . .
C124 C -2.33111(18) -2.1254(2) -3.0501(3) 0.0362(9) Uani 1 1 d . . . . .
H12L H -2.3446 -2.1760 -3.0548 0.043 Uiso 1 1 calc R . . . .
H12M H -2.3061 -2.1183 -3.0963 0.043 Uiso 1 1 calc R . . . .
C125 C -2.30332(16) -2.1177(2) -2.9653(3) 0.0334(9) Uani 1 1 d . . . . .
H12N H -2.2879 -2.0682 -2.9622 0.040 Uiso 1 1 calc R . . . .
H12O H -2.3286 -2.1216 -2.9191 0.040 Uiso 1 1 calc R . . . .
C126 C -2.26177(18) -2.1749(2) -2.9510(3) 0.0380(10) Uani 1 1 d . . . . .
H12P H -2.2334 -2.1648 -2.9907 0.046 Uiso 1 1 calc R . . . .
H12Q H -2.2757 -2.2239 -2.9653 0.046 Uiso 1 1 calc R . . . .
C127 C -2.23999(17) -2.1779(3) -2.8608(3) 0.0373(10) Uani 1 1 d . . . . .
H12R H -2.2078 -2.2063 -2.8613 0.045 Uiso 1 1 calc R . . . .
H12S H -2.2320 -2.1274 -2.8417 0.045 Uiso 1 1 calc R . . . .
C128 C -2.27726(15) -2.2134(2) -2.7981(3) 0.0340(9) Uani 1 1 d . . . . .
H12T H -2.3094 -2.1850 -2.7989 0.041 Uiso 1 1 calc R . . . .
H12U H -2.2852 -2.2637 -2.8182 0.041 Uiso 1 1 calc R . . . .
C129 C -2.25905(15) -2.2185(3) -2.7079(3) 0.0357(9) Uani 1 1 d . . . . .
H12V H -2.2528 -2.1682 -2.6863 0.043 Uiso 1 1 calc R . . . .
H12W H -2.2262 -2.2453 -2.7067 0.043 Uiso 1 1 calc R . . . .
C130 C -2.29753(15) -2.2581(2) -2.6482(3) 0.0333(9) Uani 1 1 d . . . . .
H13D H -2.2778 -2.2767 -2.5993 0.040 Uiso 1 1 calc R . . . .
H13E H -2.3105 -2.3016 -2.6789 0.040 Uiso 1 1 calc R . . . .
F1 F -2.61517(16) -2.5234(4) -2.0207(3) 0.0809(16) Uani 0.784(7) 1 d D U P A 1
F1A F -2.7033(4) -2.5192(13) -1.9651(8) 0.0809(16) Uani 0.216(7) 1 d D U P A 2
F2 F -2.6681(3) -2.4572(3) -1.9584(3) 0.0918(19) Uani 0.784(7) 1 d D U P A 1
F2A F -2.6371(8) -2.5633(9) -2.0195(9) 0.0918(19) Uani 0.216(7) 1 d D U P A 2
F3 F -2.6857(2) -2.5679(3) -1.9927(3) 0.0831(18) Uani 0.784(7) 1 d D U P A 1
F3A F -2.6382(8) -2.4557(8) -1.9753(9) 0.0831(18) Uani 0.216(7) 1 d D U P A 2
F4 F -2.78811(15) -2.5068(2) -2.3407(2) 0.0744(12) Uani 1 1 d . U . . .
F5 F -2.77688(15) -2.59889(17) -2.2635(2) 0.0662(9) Uani 1 1 d . U . . .
F6 F -2.82559(13) -2.5184(3) -2.2194(3) 0.0889(14) Uani 1 1 d . U . . .
F7 F -2.6351(2) -2.1892(3) -1.9652(3) 0.0905(18) Uani 0.853(5) 1 d D U P B 1
F7A F -2.6910(10) -2.0812(9) -1.9790(12) 0.0905(18) Uani 0.147(5) 1 d D U P B 2
F8 F -2.6525(2) -2.0797(2) -2.0005(2) 0.0717(14) Uani 0.853(5) 1 d D U P B 1
F8A F -2.6206(4) -2.1326(15) -2.0029(10) 0.0687(13) Uani 0.147(5) 1 d D U P B 2
F9 F -2.70641(17) -2.1459(3) -1.9386(2) 0.0687(13) Uani 0.853(5) 1 d D U P B 1
F9A F -2.6770(10) -2.1876(10) -1.9342(7) 0.0717(14) Uani 0.147(5) 1 d D U P B 2
F10 F -2.8008(3) -2.1225(5) -2.2949(5) 0.087(2) Uani 0.5 1 d D U P C 1
F10A F -2.8432(2) -2.1927(5) -2.1874(6) 0.087(2) Uani 0.5 1 d D U P C 2
F11 F -2.8376(2) -2.2073(4) -2.2299(6) 0.081(2) Uani 0.5 1 d D U P C 1
F11A F -2.8168(3) -2.0838(4) -2.1937(6) 0.081(2) Uani 0.5 1 d D U P C 2
F12 F -2.8294(2) -2.1044(4) -2.1715(5) 0.0714(19) Uani 0.5 1 d D U P C 1
F12A F -2.8117(3) -2.1528(5) -2.2993(4) 0.0714(19) Uani 0.5 1 d D U P C 2
F13 F -2.49865(16) -2.4986(2) -2.1811(5) 0.0829(16) Uani 0.824(8) 1 d D U P D 1
F13A F -2.4352(7) -2.4472(9) -2.2726(15) 0.0829(16) Uani 0.176(8) 1 d D U P D 2
F14 F -2.4664(3) -2.4754(3) -2.2985(4) 0.099(2) Uani 0.824(8) 1 d D U P D 1
F14A F -2.4516(10) -2.4457(11) -2.1423(10) 0.099(2) Uani 0.176(8) 1 d D U P D 2
F15 F -2.42943(14) -2.4389(2) -2.1870(5) 0.0733(16) Uani 0.824(8) 1 d D U P D 1
F15A F -2.4996(6) -2.5044(5) -2.2252(17) 0.0733(16) Uani 0.176(8) 1 d D U P D 2
F16 F -2.49469(14) -2.12496(17) -2.1907(3) 0.0806(13) Uani 1 1 d . U . . .
F17 F -2.43007(12) -2.17667(18) -2.2437(5) 0.0968(19) Uani 1 1 d . U . . .
F18 F -2.49004(17) -2.1396(2) -2.3215(3) 0.0865(13) Uani 1 1 d . U . . .
F19 F -2.67892(15) -2.47941(15) -2.5389(2) 0.0624(9) Uani 1 1 d . U . . .
F20 F -2.60035(14) -2.4558(2) -2.5473(2) 0.0707(10) Uani 1 1 d . U . . .
F21 F -2.65184(19) -2.41097(17) -2.63802(19) 0.0754(12) Uani 1 1 d . U . . .
F22 F -2.70582(12) -2.11563(15) -2.4790(2) 0.0538(8) Uani 1 1 d . U . . .
F23 F -2.62751(11) -2.11802(14) -2.5132(2) 0.0503(7) Uani 1 1 d . U . . .
F24 F -2.68380(13) -2.15542(14) -2.60065(18) 0.0523(8) Uani 1 1 d . U . . .
C201 C -2.67382(13) -2.3916(2) -2.2179(2) 0.0225(7) Uani 1 1 d . . . . .
C202 C -2.65899(15) -2.4193(2) -2.1392(3) 0.0285(8) Uani 1 1 d . . . . .
H202 H -2.6314 -2.3964 -2.1105 0.034 Uiso 1 1 calc R . . . .
C203 C -2.68305(15) -2.4790(2) -2.1013(3) 0.0332(9) Uani 1 1 d D . . . .
C204 C -2.72339(16) -2.5138(2) -2.1413(3) 0.0329(9) Uani 1 1 d . . . . .
H204 H -2.7397 -2.5549 -2.1159 0.039 Uiso 1 1 calc R . . . .
C205 C -2.73933(15) -2.4876(2) -2.2183(3) 0.0300(8) Uani 1 1 d . . . . .
C206 C -2.71532(14) -2.4274(2) -2.2563(2) 0.0254(7) Uani 1 1 d . . . . .
H206 H -2.7274 -2.4102 -2.3094 0.031 Uiso 1 1 calc R . . . .
C207 C -2.66450(16) -2.5056(2) -2.0176(3) 0.0453(11) Uani 1 1 d D . . . .
C208 C -2.78310(18) -2.5247(3) -2.2615(3) 0.0427(11) Uani 1 1 d . . . . .
C209 C -2.67827(12) -2.25124(17) -2.2056(2) 0.0210(7) Uani 1 1 d . . . . .
C210 C -2.66111(14) -2.2230(2) -2.1282(2) 0.0244(7) Uani 1 1 d . . . . .
H210 H -2.6288 -2.2379 -2.1073 0.029 Uiso 1 1 calc R . . . .
C211 C -2.69017(15) -2.17361(19) -2.0810(3) 0.0273(8) Uani 1 1 d D . . . .
C212 C -2.73709(15) -2.1494(2) -2.1092(3) 0.0304(8) Uani 1 1 d . . . . .
H212 H -2.7566 -2.1154 -2.0772 0.036 Uiso 1 1 calc R . . . .
C213 C -2.75481(14) -2.1764(2) -2.1857(3) 0.0317(8) Uani 1 1 d D . . . .
C214 C -2.72656(14) -2.2267(2) -2.2315(3) 0.0270(8) Uani 1 1 d . . . . .
H214 H -2.7404 -2.2453 -2.2826 0.032 Uiso 1 1 calc R . . . .
C215 C -2.67057(16) -2.1460(2) -1.9982(3) 0.0386(10) Uani 1 1 d D . . . .
C216 C -2.80585(17) -2.1517(3) -2.2183(3) 0.0494(12) Uani 1 1 d D . . . .
C217 C -2.58626(14) -2.31421(19) -2.2425(2) 0.0213(7) Uani 1 1 d . . . . .
C218 C -2.55649(14) -2.3780(2) -2.2334(3) 0.0275(8) Uani 1 1 d . . . . .
H218 H -2.5730 -2.4244 -2.2316 0.033 Uiso 1 1 calc R . . . .
C219 C -2.50381(14) -2.3753(2) -2.2271(3) 0.0333(9) Uani 1 1 d D . . . .
C220 C -2.47769(15) -2.3092(2) -2.2294(3) 0.0325(9) Uani 1 1 d . . . . .
H220 H -2.4416 -2.3076 -2.2237 0.039 Uiso 1 1 calc R . . . .
C221 C -2.50587(15) -2.2456(2) -2.2402(3) 0.0299(8) Uani 1 1 d . . . . .
C222 C -2.55891(14) -2.2483(2) -2.2459(3) 0.0257(7) Uani 1 1 d . . . . .
H222 H -2.5772 -2.2035 -2.2523 0.031 Uiso 1 1 calc R . . . .
C223 C -2.47420(16) -2.4453(3) -2.2204(3) 0.0536(14) Uani 1 1 d D . . . .
C224 C -2.47940(18) -2.1729(2) -2.2486(4) 0.0470(13) Uani 1 1 d . . . . .
C225 C -2.65511(12) -2.30854(19) -2.3586(2) 0.0191(6) Uani 1 1 d . . . . .
C226 C -2.64983(13) -2.36818(18) -2.4143(2) 0.0225(7) Uani 1 1 d . . . . .
H226 H -2.6439 -2.4158 -2.3916 0.027 Uiso 1 1 calc R . . . .
C227 C -2.65303(13) -2.36004(19) -2.5011(2) 0.0234(7) Uani 1 1 d . . . . .
C228 C -2.66147(13) -2.2919(2) -2.5374(2) 0.0226(7) Uani 1 1 d . . . . .
H228 H -2.6644 -2.2864 -2.5969 0.027 Uiso 1 1 calc R . . . .
C229 C -2.66556(12) -2.23157(18) -2.4838(2) 0.0210(7) Uani 1 1 d . . . . .
C230 C -2.66232(13) -2.24003(18) -2.3972(2) 0.0206(7) Uani 1 1 d . . . . .
H230 H -2.6651 -2.1977 -2.3624 0.025 Uiso 1 1 calc R . . . .
C231 C -2.64592(19) -2.4254(2) -2.5572(3) 0.0366(10) Uani 1 1 d . . . . .
C232 C -2.67104(16) -2.1559(2) -2.5195(3) 0.0299(8) Uani 1 1 d . . . . .
B200 B -2.64788(15) -2.3168(2) -2.2564(3) 0.0197(8) Uani 1 1 d . . . . .

loop_
_atom_site_aniso_label
_atom_site_aniso_U_11
_atom_site_aniso_U_22
_atom_site_aniso_U_33
_atom_site_aniso_U_23
_atom_site_aniso_U_13
_atom_site_aniso_U_12
Rh1 0.01902(12) 0.02588(12) 0.01823(13) 0.00054(12) -0.00108(11) 0.00380(8)
P2 0.0192(4) 0.0339(5) 0.0188(4) 0.0012(3) -0.0020(3) 0.0046(3)
P3 0.0199(4) 0.0366(5) 0.0225(5) 0.0017(4) -0.0008(4) 0.0077(3)
O107 0.0200(13) 0.0574(18) 0.0207(14) 0.0041(13) -0.0002(11) 0.0081(11)
O108 0.0258(13) 0.0448(16) 0.0351(17) 0.0146(13) 0.0009(12) 0.0124(12)
N101 0.0229(14) 0.0369(17) 0.0224(16) 0.0065(13) 0.0007(12) 0.0040(13)
C2 0.0205(16) 0.0243(16) 0.0186(18) 0.0040(14) 0.0034(13) 0.0022(12)
C3 0.0238(16) 0.0261(17) 0.0223(19) 0.0022(14) 0.0008(14) 0.0020(13)
C4 0.0259(17) 0.0276(17) 0.0186(18) -0.0044(14) 0.0025(14) 0.0012(14)
C5 0.035(2) 0.0270(19) 0.027(2) 0.0006(16) 0.0029(16) 0.0011(15)
C6 0.035(2) 0.0254(17) 0.030(2) -0.0050(16) -0.0052(17) -0.0025(14)
C7 0.058(3) 0.0327(18) 0.042(2) -0.010(2) 0.002(3) -0.0007(17)
C8 0.052(3) 0.0251(18) 0.041(3) 0.0017(17) -0.007(2) -0.0084(17)
C9 0.039(2) 0.040(2) 0.049(3) -0.008(2) -0.009(2) -0.0090(18)
C10 0.048(2) 0.0229(18) 0.036(2) -0.0074(17) 0.0064(19) 0.0033(17)
C11 0.148(7) 0.035(2) 0.036(3) -0.011(2) 0.014(4) -0.003(3)
C12 0.077(4) 0.036(3) 0.102(6) -0.027(3) 0.033(4) -0.018(3)
C13 0.070(4) 0.049(3) 0.108(6) -0.039(4) -0.016(4) 0.020(3)
C102 0.0242(18) 0.048(2) 0.020(2) 0.0020(17) -0.0004(15) 0.0045(16)
C103 0.028(2) 0.062(3) 0.024(2) 0.006(2) 0.0038(16) -0.0012(19)
C104 0.038(2) 0.057(3) 0.026(2) 0.014(2) 0.0020(18) -0.0051(19)
C105 0.038(2) 0.049(3) 0.029(2) 0.0143(18) -0.0004(19) 0.0084(17)
C106 0.028(2) 0.041(2) 0.024(2) 0.0072(17) 0.0016(15) 0.0066(15)
C109 0.0256(18) 0.038(2) 0.029(2) 0.0017(17) -0.0049(16) -0.0033(15)
C110 0.043(3) 0.040(2) 0.038(3) 0.0037(18) -0.006(2) -0.0056(17)
C111 0.031(2) 0.041(2) 0.030(2) -0.0047(18) -0.0035(17) -0.0021(16)
C112 0.027(2) 0.060(3) 0.038(3) 0.005(2) -0.0024(18) -0.0075(19)
C113 0.028(2) 0.060(3) 0.021(2) -0.0070(19) -0.0055(16) 0.0118(19)
C114 0.036(2) 0.075(3) 0.032(3) -0.018(2) -0.0012(19) 0.013(2)
C115 0.045(3) 0.077(4) 0.036(3) -0.019(3) -0.002(2) -0.006(2)
C116 0.063(3) 0.088(4) 0.036(3) 0.001(3) -0.022(3) 0.027(3)
C117 0.0277(18) 0.041(2) 0.030(2) -0.0029(17) -0.0031(16) 0.0123(16)
C118 0.031(2) 0.039(2) 0.031(2) 0.0020(17) -0.0053(17) 0.0098(16)
C119 0.035(2) 0.036(2) 0.031(2) 0.0059(17) -0.0050(17) 0.0029(16)
C120 0.042(2) 0.042(2) 0.034(2) 0.0089(19) -0.0061(18) 0.0061(18)
C121 0.046(2) 0.034(2) 0.031(2) 0.0113(17) -0.0039(18) 0.0007(18)
C122 0.042(2) 0.0292(19) 0.025(2) 0.0044(16) -0.0029(16) -0.0001(16)
C123 0.048(2) 0.0323(19) 0.026(2) 0.0027(16) 0.0010(18) -0.0045(17)
C124 0.045(2) 0.034(2) 0.029(2) 0.0019(17) 0.0056(18) -0.0041(17)
C125 0.037(2) 0.035(2) 0.028(2) -0.0007(16) 0.0055(17) -0.0037(16)
C126 0.038(2) 0.047(3) 0.029(2) -0.0029(18) 0.0064(19) 0.0024(17)
C127 0.028(2) 0.050(3) 0.035(3) -0.0012(18) 0.0021(18) 0.0007(16)
C128 0.0265(19) 0.041(2) 0.034(2) -0.0005(18) -0.0001(16) 0.0021(16)
C129 0.0239(18) 0.049(2) 0.034(2) -0.0029(18) 0.0017(16) 0.0024(16)
C130 0.0268(18) 0.041(2) 0.032(2) 0.0035(17) 0.0022(15) 0.0123(16)
F1 0.053(2) 0.116(4) 0.074(3) 0.054(3) -0.012(2) 0.010(3)
F1A 0.053(2) 0.116(4) 0.074(3) 0.054(3) -0.012(2) 0.010(3)
F2 0.147(5) 0.096(4) 0.033(2) 0.000(2) -0.020(3) 0.053(4)
F2A 0.147(5) 0.096(4) 0.033(2) 0.000(2) -0.020(3) 0.053(4)
F3 0.093(3) 0.086(3) 0.070(3) 0.059(3) -0.027(3) -0.033(3)
F3A 0.093(3) 0.086(3) 0.070(3) 0.059(3) -0.027(3) -0.033(3)
F4 0.096(3) 0.079(2) 0.0489(19) 0.0244(17) -0.0377(18) -0.055(2)
F5 0.091(2) 0.0450(16) 0.062(2) -0.0065(15) -0.0081(19) -0.0239(16)
F6 0.0383(17) 0.135(4) 0.094(3) -0.049(3) 0.0127(17) -0.028(2)
F7 0.116(4) 0.107(3) 0.048(3) -0.038(2) -0.051(3) 0.057(3)
F7A 0.116(4) 0.107(3) 0.048(3) -0.038(2) -0.051(3) 0.057(3)
F8 0.113(4) 0.062(2) 0.040(2) -0.0077(17) -0.014(2) -0.048(2)
F8A 0.074(3) 0.106(3) 0.0267(19) -0.0245(19) 0.0132(17) -0.026(2)
F9 0.074(3) 0.106(3) 0.0267(19) -0.0245(19) 0.0132(17) -0.026(2)
F9A 0.113(4) 0.062(2) 0.040(2) -0.0077(17) -0.014(2) -0.048(2)
F10 0.038(2) 0.138(5) 0.087(5) 0.019(4) -0.018(3) 0.011(3)
F10A 0.038(2) 0.138(5) 0.087(5) 0.019(4) -0.018(3) 0.011(3)
F11 0.041(3) 0.089(4) 0.114(5) -0.030(4) -0.023(3) 0.015(2)
F11A 0.041(3) 0.089(4) 0.114(5) -0.030(4) -0.023(3) 0.015(2)
F12 0.047(3) 0.117(4) 0.050(3) -0.037(3) -0.020(2) 0.050(3)
F12A 0.047(3) 0.117(4) 0.050(3) -0.037(3) -0.020(2) 0.050(3)
F13 0.056(2) 0.0443(18) 0.148(5) 0.032(3) 0.004(3) 0.0121(16)
F13A 0.056(2) 0.0443(18) 0.148(5) 0.032(3) 0.004(3) 0.0121(16)
F14 0.108(4) 0.074(3) 0.115(4) -0.025(3) -0.010(3) 0.053(3)
F14A 0.108(4) 0.074(3) 0.115(4) -0.025(3) -0.010(3) 0.053(3)
F15 0.0345(18) 0.0508(18) 0.134(5) 0.003(3) -0.034(2) 0.0117(14)
F15A 0.0345(18) 0.0508(18) 0.134(5) 0.003(3) -0.034(2) 0.0117(14)
F16 0.077(2) 0.0466(16) 0.118(4) -0.043(2) 0.015(2) -0.0185(15)
F17 0.0284(16) 0.048(2) 0.214(6) -0.005(2) -0.005(2) -0.0113(12)
F18 0.102(3) 0.057(2) 0.100(3) 0.028(2) -0.014(2) -0.041(2)
F19 0.097(2) 0.0288(13) 0.062(2) -0.0171(13) 0.0103(18) -0.0111(14)
F20 0.072(2) 0.069(2) 0.071(2) -0.0308(18) 0.0023(18) 0.0372(17)
F21 0.165(4) 0.0386(15) 0.0228(14) -0.0068(12) -0.0063(19) 0.0230(19)
F22 0.0634(18) 0.0382(13) 0.060(2) 0.0138(13) 0.0136(15) 0.0302(13)
F23 0.0504(16) 0.0281(12) 0.072(2) 0.0159(12) -0.0094(14) -0.0128(11)
F24 0.094(2) 0.0305(12) 0.0325(15) 0.0102(11) -0.0209(15) 0.0036(13)
C201 0.0211(16) 0.0256(17) 0.0207(18) 0.0016(14) 0.0003(13) 0.0008(13)
C202 0.0262(18) 0.0326(19) 0.0265(19) 0.0084(16) -0.0037(15) -0.0032(15)
C203 0.034(2) 0.035(2) 0.031(2) 0.0105(17) 0.0007(17) -0.0012(16)
C204 0.035(2) 0.033(2) 0.031(2) 0.0074(17) 0.0059(17) -0.0068(16)
C205 0.030(2) 0.035(2) 0.025(2) -0.0007(16) 0.0041(16) -0.0072(16)
C206 0.0252(17) 0.0305(18) 0.0206(19) 0.0023(15) 0.0010(14) -0.0019(14)
C207 0.043(2) 0.057(3) 0.036(3) 0.021(2) -0.003(2) -0.003(2)
C208 0.043(2) 0.054(3) 0.031(2) -0.001(2) 0.0009(19) -0.023(2)
C209 0.0199(16) 0.0212(16) 0.0218(19) 0.0014(13) 0.0003(12) -0.0022(13)
C210 0.0231(17) 0.0262(17) 0.024(2) 0.0020(14) -0.0015(14) -0.0017(14)
C211 0.032(2) 0.0297(19) 0.021(2) -0.0020(14) -0.0003(16) -0.0052(14)
C212 0.0312(19) 0.0333(19) 0.027(2) -0.0028(16) 0.0055(16) 0.0018(15)
C213 0.0253(17) 0.0387(19) 0.031(2) -0.0042(18) 0.000(2) 0.0060(14)
C214 0.0228(17) 0.0342(18) 0.024(2) -0.0061(15) -0.0020(14) -0.0009(14)
C215 0.042(2) 0.046(2) 0.027(2) -0.0101(19) -0.0007(18) -0.0013(19)
C216 0.033(2) 0.071(3) 0.044(3) -0.015(3) -0.005(2) 0.018(2)
C217 0.0216(16) 0.0238(16) 0.0185(18) 0.0019(13) 0.0004(14) 0.0005(13)
C218 0.0248(18) 0.0247(17) 0.033(2) 0.0015(15) -0.0032(15) -0.0001(14)
C219 0.0244(19) 0.035(2) 0.040(3) 0.0046(17) -0.0057(16) 0.0052(16)
C220 0.0206(17) 0.0361(19) 0.041(3) -0.0036(17) -0.0077(16) 0.0018(15)
C221 0.0271(18) 0.0276(18) 0.035(2) -0.0061(16) -0.0012(16) -0.0025(15)
C222 0.0237(16) 0.0229(16) 0.030(2) -0.0021(15) -0.0016(15) 0.0008(14)
C223 0.032(2) 0.040(2) 0.089(4) 0.009(3) -0.009(2) 0.0114(19)
C224 0.029(2) 0.034(2) 0.077(4) -0.015(2) -0.002(2) -0.0057(16)
C225 0.0158(15) 0.0213(15) 0.0203(18) 0.0015(13) -0.0010(13) -0.0022(12)
C226 0.0262(17) 0.0183(15) 0.0229(19) 0.0034(13) 0.0017(14) 0.0018(13)
C227 0.0254(16) 0.0210(16) 0.0238(19) 0.0001(14) -0.0003(14) -0.0001(13)
C228 0.0218(16) 0.0246(17) 0.0213(18) 0.0038(14) -0.0004(13) 0.0008(13)
C229 0.0173(14) 0.0199(15) 0.0258(19) 0.0038(14) -0.0016(13) -0.0012(12)
C230 0.0195(15) 0.0172(15) 0.0251(18) -0.0001(13) -0.0020(13) -0.0008(12)
C231 0.059(3) 0.0252(18) 0.025(2) 0.0007(16) 0.0036(19) 0.0082(18)
C232 0.035(2) 0.0249(17) 0.029(2) 0.0038(16) -0.0050(16) 0.0001(16)
B200 0.0200(18) 0.0195(17) 0.020(2) 0.0006(14) -0.0009(15) 0.0004(13)

loop_
_atom_type_symbol
_atom_type_description
_atom_type_scat_dispersion_real
_atom_type_scat_dispersion_imag
_atom_type_scat_source
C C 0.0181 0.0091 'International Tables Vol C Tables 4.2.6.8 and 6.1.1.4'
H H 0.0000 0.0000 'International Tables Vol C Tables 4.2.6.8 and 6.1.1.4'
B B 0.0090 0.0039 'International Tables Vol C Tables 4.2.6.8 and 6.1.1.4'
F F 0.0727 0.0534 'International Tables Vol C Tables 4.2.6.8 and 6.1.1.4'
N N 0.0311 0.0180 'International Tables Vol C Tables 4.2.6.8 and 6.1.1.4'
O O 0.0492 0.0322 'International Tables Vol C Tables 4.2.6.8 and 6.1.1.4'
P P 0.2955 0.4335 'International Tables Vol C Tables 4.2.6.8 and 6.1.1.4'
Rh Rh 0.0927 3.6045 'International Tables Vol C Tables 4.2.6.8 and 6.1.1.4'

loop_
_exptl_crystal_face_index_h
_exptl_crystal_face_index_k
_exptl_crystal_face_index_l
_exptl_crystal_face_perp_dist
-13 -1 -7 0.0603
12 1 7 0.0617
-5 -3 9 0.1349
14 4 -5 0.1059
-7 7 7 0.1176
-1 11 -3 0.0890
7 -4 -9 0.0949
5 5 -9 0.1125
9 6 7 0.0238
-12 -8 -1 0.0933
-3 -12 -1 0.0938
-10 5 -7 0.0722
-16 4 -2 0.0995

loop_
_geom_angle_atom_site_label_1
_geom_angle_atom_site_label_2
_geom_angle_atom_site_label_3
_geom_angle
_geom_angle_site_symmetry_1
_geom_angle_site_symmetry_3
_geom_angle_publ_flag
P2 Rh1 P3 158.46(4) . . ?
N101 Rh1 P2 79.02(9) . . ?
N101 Rh1 P3 79.47(9) . . ?
N101 Rh1 C2 155.25(14) . . ?
N101 Rh1 C3 171.17(14) . . ?
C2 Rh1 P2 96.52(10) . . ?
C2 Rh1 P3 102.57(10) . . ?
C2 Rh1 C3 33.52(14) . . ?
C3 Rh1 P2 101.02(10) . . ?
C3 Rh1 P3 100.40(10) . . ?
O107 P2 Rh1 97.81(10) . . ?
O107 P2 C109 98.86(18) . . ?
O107 P2 C117 96.83(17) . . ?
C109 P2 Rh1 123.38(13) . . ?
C117 P2 Rh1 124.39(15) . . ?
C117 P2 C109 106.65(19) . . ?
O108 P3 Rh1 97.04(10) . . ?
O108 P3 C113 97.0(2) . . ?
O108 P3 C130 95.03(17) . . ?
C113 P3 Rh1 122.20(14) . . ?
C130 P3 Rh1 126.91(15) . . ?
C130 P3 C113 107.2(2) . . ?
C102 O107 P2 116.5(2) . . ?
C106 O108 P3 115.9(3) . . ?
C102 N101 Rh1 121.1(3) . . ?
C102 N101 C106 119.0(3) . . ?
C106 N101 Rh1 119.9(3) . . ?
C3 C2 Rh1 75.9(2) . . ?
C3 C2 C4 162.7(4) . . ?
C4 C2 Rh1 121.3(3) . . ?
C2 C3 Rh1 70.5(2) . . ?
C2 C3 C6 160.3(4) . . ?
C6 C3 Rh1 126.8(3) . . ?
C5 C4 C2 123.8(4) . . ?
C4 C5 C10 127.1(4) . . ?
C3 C6 C7 110.6(3) . . ?
C3 C6 C8 112.1(3) . . ?
C3 C6 C9 107.3(3) . . ?
C7 C6 C8 108.8(4) . . ?
C7 C6 C9 110.8(4) . . ?
C8 C6 C9 107.1(4) . . ?
C5 C10 C13 107.8(4) . . ?
C11 C10 C5 112.6(4) . . ?
C11 C10 C12 110.2(6) . . ?
C11 C10 C13 109.8(6) . . ?
C12 C10 C5 109.1(4) . . ?
C12 C10 C13 107.2(5) . . ?
O107 C102 C103 121.4(4) . . ?
N101 C102 O107 116.5(4) . . ?
N101 C102 C103 122.0(4) . . ?
C104 C103 C102 118.0(4) . . ?
C103 C104 C105 121.3(4) . . ?
C106 C105 C104 116.9(4) . . ?
O108 C106 C105 120.2(4) . . ?
N101 C106 O108 117.1(4) . . ?
N101 C106 C105 122.7(4) . . ?
C110 C109 P2 107.0(3) . . ?
C111 C109 P2 111.4(3) . . ?
C111 C109 C110 108.2(4) . . ?
C112 C109 P2 110.6(3) . . ?
C112 C109 C110 109.4(4) . . ?
C112 C109 C111 110.2(3) . . ?
C114 C113 P3 107.8(3) . . ?
C114 C113 C115 108.8(4) . . ?
C114 C113 C116 109.4(4) . . ?
C115 C113 P3 111.5(3) . . ?
C116 C113 P3 110.5(4) . . ?
C116 C113 C115 108.8(4) . . ?
C118 C117 P2 116.6(3) . . ?
C119 C118 C117 113.4(3) . . ?
C118 C119 C120 114.5(4) . . ?
C119 C120 C121 114.1(4) . . ?
C122 C121 C120 114.8(4) . . ?
C121 C122 C123 114.3(4) . . ?
C122 C123 C124 115.3(3) . . ?
C125 C124 C123 114.4(4) . . ?
C126 C125 C124 114.1(4) . . ?
C125 C126 C127 115.3(4) . . ?
C128 C127 C126 112.2(4) . . ?
C129 C128 C127 115.8(4) . . ?
C128 C129 C130 113.4(4) . . ?
C129 C130 P3 120.8(3) . . ?
C202 C201 C206 115.7(3) . . ?
C202 C201 B200 120.9(3) . . ?
C206 C201 B200 123.0(3) . . ?
C203 C202 C201 122.6(4) . . ?
C202 C203 C207 119.2(4) . . ?
C204 C203 C202 120.4(4) . . ?
C204 C203 C207 120.4(4) . . ?
C205 C204 C203 118.6(4) . . ?
C204 C205 C206 121.1(4) . . ?
C204 C205 C208 118.9(4) . . ?
C206 C205 C208 120.1(4) . . ?
C205 C206 C201 121.6(4) . . ?
F1 C207 C203 111.2(4) . . ?
F1A C207 C203 111.4(6) . . ?
F2 C207 F1 105.3(5) . . ?
F2 C207 F3 109.8(5) . . ?
F2 C207 C203 113.6(4) . . ?
F2A C207 F1A 107.0(8) . . ?
F2A C207 F3A 106.5(8) . . ?
F2A C207 C203 115.5(7) . . ?
F3 C207 F1 102.2(4) . . ?
F3 C207 C203 113.9(4) . . ?
F3A C207 F1A 102.2(8) . . ?
F3A C207 C203 113.4(6) . . ?
F4 C208 F5 103.7(4) . . ?
F4 C208 F6 112.6(5) . . ?
F4 C208 C205 113.9(4) . . ?
F5 C208 C205 111.5(4) . . ?
F6 C208 F5 101.6(4) . . ?
F6 C208 C205 112.5(4) . . ?
C210 C209 C214 115.3(3) . . ?
C210 C209 B200 122.5(3) . . ?
C214 C209 B200 121.7(3) . . ?
C211 C210 C209 121.9(3) . . ?
C210 C211 C215 119.9(4) . . ?
C212 C211 C210 121.3(4) . . ?
C212 C211 C215 118.8(4) . . ?
C211 C212 C213 117.9(4) . . ?
C212 C213 C216 119.5(4) . . ?
C214 C213 C212 120.9(4) . . ?
C214 C213 C216 119.6(4) . . ?
C213 C214 C209 122.7(4) . . ?
F7 C215 F9 102.5(4) . . ?
F7 C215 C211 112.8(4) . . ?
F7A C215 F8A 104.2(8) . . ?
F7A C215 C211 111.1(7) . . ?
F8 C215 F7 107.8(4) . . ?
F8 C215 F9 106.1(4) . . ?
F8 C215 C211 114.4(4) . . ?
F8A C215 C211 110.5(6) . . ?
F9 C215 C211 112.3(4) . . ?
F9A C215 F7A 106.9(8) . . ?
F9A C215 F8A 106.4(8) . . ?
F9A C215 C211 116.9(7) . . ?
F10 C216 C213 110.1(5) . . ?
F10A C216 F11A 104.8(6) . . ?
F10A C216 C213 111.2(5) . . ?
F11 C216 F10 104.0(6) . . ?
F11 C216 C213 112.3(5) . . ?
F11A C216 C213 111.8(5) . . ?
F12 C216 F10 107.7(6) . . ?
F12 C216 F11 106.7(6) . . ?
F12 C216 C213 115.3(5) . . ?
F12A C216 F10A 105.7(6) . . ?
F12A C216 F11A 106.2(6) . . ?
F12A C216 C213 116.3(4) . . ?
C218 C217 B200 122.7(3) . . ?
C222 C217 C218 115.3(3) . . ?
C222 C217 B200 121.8(3) . . ?
C219 C218 C217 122.2(3) . . ?
C218 C219 C223 119.6(4) . . ?
C220 C219 C218 121.4(4) . . ?
C220 C219 C223 119.0(4) . . ?
C221 C220 C219 117.8(4) . . ?
C220 C221 C222 120.7(3) . . ?
C220 C221 C224 120.1(4) . . ?
C222 C221 C224 119.2(4) . . ?
C221 C222 C217 122.6(3) . . ?
F13 C223 F14 101.7(5) . . ?
F13 C223 C219 114.0(4) . . ?
F13A C223 F14A 103.3(8) . . ?
F13A C223 C219 112.4(7) . . ?
F14 C223 C219 110.8(4) . . ?
F14A C223 C219 107.1(7) . . ?
F15 C223 F13 108.4(5) . . ?
F15 C223 F14 105.6(5) . . ?
F15 C223 C219 115.1(4) . . ?
F15A C223 F13A 110.4(8) . . ?
F15A C223 F14A 106.0(8) . . ?
F15A C223 C219 116.5(7) . . ?
F16 C224 F18 103.7(4) . . ?
F16 C224 C221 112.2(5) . . ?
F17 C224 F16 107.2(5) . . ?
F17 C224 F18 106.5(6) . . ?
F17 C224 C221 114.1(4) . . ?
F18 C224 C221 112.4(4) . . ?
C226 C225 B200 122.6(3) . . ?
C230 C225 C226 115.2(3) . . ?
C230 C225 B200 121.9(3) . . ?
C227 C226 C225 122.3(3) . . ?
C226 C227 C231 119.8(3) . . ?
C228 C227 C226 121.2(3) . . ?
C228 C227 C231 119.0(4) . . ?
C227 C228 C229 117.7(4) . . ?
C228 C229 C232 120.2(3) . . ?
C230 C229 C228 120.9(3) . . ?
C230 C229 C232 118.9(3) . . ?
C229 C230 C225 122.7(3) . . ?
F19 C231 C227 112.0(4) . . ?
F20 C231 F19 104.5(4) . . ?
F20 C231 C227 111.9(4) . . ?
F21 C231 F19 106.3(4) . . ?
F21 C231 F20 107.7(4) . . ?
F21 C231 C227 113.8(3) . . ?
F22 C232 F23 105.4(4) . . ?
F22 C232 C229 112.9(3) . . ?
F23 C232 C229 111.4(3) . . ?
F24 C232 F22 106.8(3) . . ?
F24 C232 F23 106.5(4) . . ?
F24 C232 C229 113.3(3) . . ?
C201 B200 C209 102.7(3) . . ?
C217 B200 C201 112.6(3) . . ?
C217 B200 C209 113.1(3) . . ?
C217 B200 C225 104.3(3) . . ?
C225 B200 C201 113.3(3) . . ?
C225 B200 C209 111.1(3) . . ?

loop_
_geom_bond_atom_site_label_1
_geom_bond_atom_site_label_2
_geom_bond_distance
_geom_bond_site_symmetry_2
_geom_bond_publ_flag
Rh1 P2 2.3118(10) . ?
Rh1 P3 2.3159(9) . ?
Rh1 N101 2.040(3) . ?
Rh1 C2 2.121(4) . ?
Rh1 C3 2.182(4) . ?
P2 O107 1.697(3) . ?
P2 C109 1.869(4) . ?
P2 C117 1.843(4) . ?
P3 O108 1.701(3) . ?
P3 C113 1.888(5) . ?
P3 C130 1.836(4) . ?
O107 C102 1.352(5) . ?
O108 C106 1.354(5) . ?
N101 C102 1.343(5) . ?
N101 C106 1.349(5) . ?
C2 C3 1.243(5) . ?
C2 C4 1.447(5) . ?
C3 C6 1.502(5) . ?
C4 C5 1.324(5) . ?
C5 C10 1.519(6) . ?
C6 C7 1.523(7) . ?
C6 C8 1.534(6) . ?
C6 C9 1.551(6) . ?
C10 C11 1.501(8) . ?
C10 C12 1.513(7) . ?
C10 C13 1.550(8) . ?
C102 C103 1.380(6) . ?
C103 C104 1.375(7) . ?
C104 C105 1.390(7) . ?
C105 C106 1.382(6) . ?
C109 C110 1.547(6) . ?
C109 C111 1.537(6) . ?
C109 C112 1.530(6) . ?
C113 C114 1.525(6) . ?
C113 C115 1.533(8) . ?
C113 C116 1.528(7) . ?
C117 C118 1.535(6) . ?
C118 C119 1.522(6) . ?
C119 C120 1.527(6) . ?
C120 C121 1.542(7) . ?
C121 C122 1.521(6) . ?
C122 C123 1.526(6) . ?
C123 C124 1.539(6) . ?
C124 C125 1.534(6) . ?
C125 C126 1.523(6) . ?
C126 C127 1.539(7) . ?
C127 C128 1.535(6) . ?
C128 C129 1.508(6) . ?
C129 C130 1.559(6) . ?
F1 C207 1.335(6) . ?
F1A C207 1.336(8) . ?
F2 C207 1.288(6) . ?
F2A C207 1.272(8) . ?
F3 C207 1.323(6) . ?
F3A C207 1.322(8) . ?
F4 C208 1.302(6) . ?
F5 C208 1.360(6) . ?
F6 C208 1.303(6) . ?
F7 C215 1.325(5) . ?
F7A C215 1.330(9) . ?
F8 C215 1.297(5) . ?
F8A C215 1.334(9) . ?
F9 C215 1.333(5) . ?
F9A C215 1.275(8) . ?
F10 C216 1.330(7) . ?
F10A C216 1.325(7) . ?
F11 C216 1.323(7) . ?
F11A C216 1.327(7) . ?
F12 C216 1.292(6) . ?
F12A C216 1.291(7) . ?
F13 C223 1.318(6) . ?
F13A C223 1.316(9) . ?
F14 C223 1.369(6) . ?
F14A C223 1.369(9) . ?
F15 C223 1.292(5) . ?
F15A C223 1.266(8) . ?
F16 C224 1.326(7) . ?
F17 C224 1.298(6) . ?
F18 C224 1.333(8) . ?
F19 C231 1.341(6) . ?
F20 C231 1.326(6) . ?
F21 C231 1.315(5) . ?
F22 C232 1.334(5) . ?
F23 C232 1.337(5) . ?
F24 C232 1.328(5) . ?
C201 C202 1.398(5) . ?
C201 C206 1.406(5) . ?
C201 B200 1.639(5) . ?
C202 C203 1.392(6) . ?
C203 C204 1.386(6) . ?
C203 C207 1.493(6) . ?
C204 C205 1.373(6) . ?
C205 C206 1.400(5) . ?
C205 C208 1.497(6) . ?
C209 C210 1.402(5) . ?
C209 C214 1.404(5) . ?
C209 B200 1.645(5) . ?
C210 C211 1.395(5) . ?
C211 C212 1.381(6) . ?
C211 C215 1.495(6) . ?
C212 C213 1.387(6) . ?
C213 C214 1.382(5) . ?
C213 C216 1.504(6) . ?
C217 C218 1.405(5) . ?
C217 C222 1.398(5) . ?
C217 B200 1.632(5) . ?
C218 C219 1.386(5) . ?
C219 C220 1.385(6) . ?
C219 C223 1.494(6) . ?
C220 C221 1.384(6) . ?
C221 C222 1.395(5) . ?
C221 C224 1.499(6) . ?
C225 C226 1.405(5) . ?
C225 C230 1.401(5) . ?
C225 B200 1.635(6) . ?
C226 C227 1.385(5) . ?
C227 C228 1.385(5) . ?
C227 C231 1.496(5) . ?
C228 C229 1.391(5) . ?
C229 C230 1.382(5) . ?
C229 C232 1.495(5) . ?

loop_
_exptl_oxdiff_crystal_face_indexfrac_h
_exptl_oxdiff_crystal_face_indexfrac_k
_exptl_oxdiff_crystal_face_indexfrac_l
_exptl_oxdiff_crystal_face_x
_exptl_oxdiff_crystal_face_y
_exptl_oxdiff_crystal_face_z
-12.7264 -0.9094 -6.7851 0.1584 -0.9277 -0.3382
12.1144 0.7038 7.1991 -0.1555 0.9072 0.3910
-5.4876 -3.0759 9.3460 -0.0088 -0.0003 1.0000
13.9195 3.8558 -4.8613 -0.1104 0.6148 -0.7809
-6.9089 7.0232 7.1278 -0.7877 -0.1375 0.6005
-1.3493 11.3974 -2.5584 -0.8761 -0.1426 -0.4605
7.1448 -4.2702 -8.5505 0.5990 0.1076 -0.7935
5.0192 4.5471 -8.9805 -0.1229 -0.0115 -0.9924
8.6020 5.7650 7.3162 -0.5929 0.7241 0.3524
-12.2785 -8.0107 -1.4385 0.6114 -0.7372 0.2878
-3.4529 -11.5019 -1.0319 0.9413 -0.2410 0.2364
-9.7551 4.9846 -7.2221 -0.2931 -0.7695 -0.5674
-15.6843 3.7693 -2.2915 -0.3499 -0.9367 0.0082
